data_7237343
loop_
_publ_author_name
'Hsu, Hsien-Yi'
'Ji, Li'
'Zhang, Chengxi'
'Mak, Chun Hong'
'Liu, Rugeng'
'Wang, Tie'
'Zou, Xingli'
'Leu, Shao-Yuan'
'Yu, Edward T.'

_publ_section_title
;
 Ultra-stable 2D layered methylammonium cadmium trihalide perovskite
 photoelectrodes
;
_journal_issue 43
_journal_name_full 'Journal of Materials Chemistry C'
_journal_page_first 11552
_journal_paper_doi 10.1039/C8TC02153H
_journal_volume 6
_journal_year 2018
_chemical_formula_moiety 'C H3 N H3 1+, Cd 2+, 3 I 1-'
_chemical_formula_sum 'C H6 Cd I3 N'
_chemical_formula_weight 525.17
_space_group_crystal_system monoclinic
_space_group_IT_number 14
_space_group_name_Hall '-P 2yn'
_space_group_name_H-M_alt 'P 1 21/n 1'
_atom_sites_solution_hydrogens geom
_audit_creation_method SHELXL-2016/6
_audit_update_record
;
2018-05-02 deposited with the CCDC.
2018-09-14 downloaded from the CCDC.
;
_cell_angle_alpha 90
_cell_angle_beta 90.509(7)
_cell_angle_gamma 90
_cell_formula_units_Z 4
_cell_length_a 9.0205(7)
_cell_length_b 7.0051(4)
_cell_length_c 14.6747(12)
_cell_measurement_reflns_used 2304
_cell_measurement_temperature 100(2)
_cell_measurement_theta_max 26.3
_cell_measurement_theta_min 2.66
_cell_volume 927.25(12)
_computing_cell_refinement 'Apex II release 2010, Bruker AXS, Inc.'
_computing_data_collection 'Apex II release 2010, Bruker AXS, Inc.'
_computing_data_reduction 'Apex II release 2010, Bruker AXS, Inc.'
_computing_molecular_graphics 'XP SHELXTL/PC, Siemens Analytical'
_computing_publication_material 'SHELXL-2016/6, Sheldrick, G. M.'
_computing_structure_refinement 'Shelxl-2016/6, Sheldrick, G. M.'
_computing_structure_solution
;

Sheldrick, G. M. (2015).  SHELXT.  Acta Cryst. A71, 3-8.

;
_diffrn_ambient_temperature 100(2)
_diffrn_measured_fraction_theta_full 0.989
_diffrn_measured_fraction_theta_max 0.989
_diffrn_measurement_device_type 'Nonius Kappa CCD with Bruker Apex II detector'
_diffrn_measurement_method \w-scans
_diffrn_radiation_type MoK\a
_diffrn_radiation_wavelength 0.71073
_diffrn_reflns_av_unetI/netI 0.0567
_diffrn_reflns_Laue_measured_fraction_full 0.989
_diffrn_reflns_Laue_measured_fraction_max 0.989
_diffrn_reflns_limit_h_max 10
_diffrn_reflns_limit_h_min -10
_diffrn_reflns_limit_k_max 8
_diffrn_reflns_limit_k_min -8
_diffrn_reflns_limit_l_max 17
_diffrn_reflns_limit_l_min -16
_diffrn_reflns_number 1654
_diffrn_reflns_point_group_measured_fraction_full 0.989
_diffrn_reflns_point_group_measured_fraction_max 0.989
_diffrn_reflns_theta_full 25.119
_diffrn_reflns_theta_max 25.119
_diffrn_reflns_theta_min 2.640
_diffrn_source 'fine focus sealed tube'
_exptl_absorpt_coefficient_mu 12.253
_exptl_absorpt_correction_T_max 1.00
_exptl_absorpt_correction_T_min 0.655
_exptl_absorpt_correction_type multi-scan
_exptl_absorpt_process_details
;
SADABS. G. M. Sheldrick.  Apex II release 2010, Bruker AXS, Inc.
;
_exptl_crystal_colour colorless
_exptl_crystal_density_diffrn 3.762
_exptl_crystal_description needle
_exptl_crystal_F_000 904
_exptl_crystal_size_max 0.24
_exptl_crystal_size_mid 0.03
_exptl_crystal_size_min 0.03
_refine_diff_density_max 4.015
_refine_diff_density_min -2.227
_refine_diff_density_rms 0.533
_refine_ls_extinction_method none
_refine_ls_goodness_of_fit_ref 1.140
_refine_ls_hydrogen_treatment constr
_refine_ls_matrix_type full
_refine_ls_number_parameters 58
_refine_ls_number_reflns 1654
_refine_ls_number_restraints 36
_refine_ls_restrained_S_all 1.128
_refine_ls_R_factor_all 0.0795
_refine_ls_R_factor_gt 0.0596
_refine_ls_shift/su_max 0.000
_refine_ls_shift/su_mean 0.000
_refine_ls_structure_factor_coef Fsqd
_refine_ls_weighting_details 'w=1/[\s^2^(Fo^2^)+(0.0680P)^2^+50.9167P] where P=(Fo^2^+2Fc^2^)/3'
_refine_ls_weighting_scheme calc
_refine_ls_wR_factor_gt 0.1591
_refine_ls_wR_factor_ref 0.1749
_reflns_Friedel_coverage 0.000
_reflns_number_gt 1235
_reflns_number_total 1654
_reflns_threshold_expression 'I > 2\s(I)'
_cod_data_source_file c8tc02153h2.cif
_cod_data_source_block shelx_CCDC2
_cod_original_sg_symbol_H-M 'P 21/n'
_cod_database_code 7237343
_shelx_shelxl_version_number 2016/6
_shelx_space_group_comment
;
The symmetry employed for this shelxl refinement is uniquely defined
by the following loop, which should always be used as a source of
symmetry information in preference to the above space-group names.
They are only intended as comments.
;

loop_
_space_group_symop_operation_xyz
'x, y, z'
'-x+1/2, y+1/2, -z+1/2'
'-x, -y, -z'
'x-1/2, -y-1/2, z-1/2'

loop_
_atom_site_label
_atom_site_type_symbol
_atom_site_fract_x
_atom_site_fract_y
_atom_site_fract_z
_atom_site_U_iso_or_equiv
_atom_site_adp_type
_atom_site_occupancy
_atom_site_site_symmetry_order
_atom_site_calc_flag
_atom_site_refinement_flags_posn
_atom_site_refinement_flags_adp
N1 N 0.2653(19) 0.204(3) 0.4423(12) 0.021(4) Uani 1 1 d . U
H1A H 0.320165 0.293160 0.472591 0.031 Uiso 1 1 calc R U
H1B H 0.289434 0.205105 0.382252 0.031 Uiso 1 1 calc R U
H1C H 0.284393 0.086503 0.466126 0.031 Uiso 1 1 calc R U
C1 C 0.103(3) 0.249(4) 0.4523(19) 0.039(6) Uani 1 1 d . U
H1D H 0.076865 0.245127 0.516878 0.058 Uiso 1 1 calc R U
H1E H 0.044323 0.154666 0.418579 0.058 Uiso 1 1 calc R U
H1F H 0.083181 0.376760 0.427866 0.058 Uiso 1 1 calc R U
I3 I 0.32860(15) 0.70574(19) 0.52664(9) 0.0192(4) Uani 1 1 d . U
I2 I 0.62221(14) 0.7097(2) 0.79103(9) 0.0201(4) Uani 1 1 d . U
I1 I 0.11715(14) 0.68905(19) 0.80622(9) 0.0192(4) Uani 1 1 d . U
Cd1 Cd 0.36904(16) 0.5931(2) 0.70496(10) 0.0180(4) Uani 1 1 d . U

loop_
_atom_site_aniso_label
_atom_site_aniso_U_11
_atom_site_aniso_U_22
_atom_site_aniso_U_33
_atom_site_aniso_U_23
_atom_site_aniso_U_13
_atom_site_aniso_U_12
N1 0.023(9) 0.022(9) 0.017(8) -0.006(7) 0.005(7) 0.001(7)
C1 0.035(12) 0.038(12) 0.044(13) 0.007(11) -0.003(10) 0.005(10)
I3 0.0228(7) 0.0180(7) 0.0166(7) -0.0001(5) 0.0000(5) 0.0004(5)
I2 0.0207(7) 0.0189(8) 0.0206(7) 0.0007(6) -0.0035(5) -0.0006(5)
I1 0.0203(7) 0.0147(7) 0.0227(7) 0.0004(6) 0.0064(5) 0.0004(5)
Cd1 0.0190(8) 0.0160(8) 0.0188(8) 0.0001(6) 0.0002(6) 0.0002(6)

loop_
_atom_type_symbol
_atom_type_description
_atom_type_scat_dispersion_real
_atom_type_scat_dispersion_imag
_atom_type_scat_source
C C 0.0033 0.0016 'International Tables Vol C Tables 4.2.6.8 and 6.1.1.4'
H H 0.0000 0.0000 'International Tables Vol C Tables 4.2.6.8 and 6.1.1.4'
Cd Cd -0.8075 1.2024 'International Tables Vol C Tables 4.2.6.8 and 6.1.1.4'
I I -0.4742 1.8119 'International Tables Vol C Tables 4.2.6.8 and 6.1.1.4'
N N 0.0061 0.0033 'International Tables Vol C Tables 4.2.6.8 and 6.1.1.4'

loop_
_geom_angle_atom_site_label_1
_geom_angle_atom_site_label_2
_geom_angle_atom_site_label_3
_geom_angle
_geom_angle_site_symmetry_3
C1 N1 H1A 109.5 .
C1 N1 H1B 109.5 .
H1A N1 H1B 109.5 .
C1 N1 H1C 109.5 .
H1A N1 H1C 109.5 .
H1B N1 H1C 109.5 .
N1 C1 H1D 109.5 .
N1 C1 H1E 109.5 .
H1D C1 H1E 109.5 .
N1 C1 H1F 109.5 .
H1D C1 H1F 109.5 .
H1E C1 H1F 109.5 .
Cd1 I1 Cd1 99.90(5) 2_556
I2 Cd1 I3 117.26(7) .
I2 Cd1 I1 111.21(6) .
I3 Cd1 I1 109.47(6) .
I2 Cd1 I1 106.77(6) 2_546
I3 Cd1 I1 103.66(6) 2_546
I1 Cd1 I1 107.78(6) 2_546

loop_
_geom_bond_atom_site_label_1
_geom_bond_atom_site_label_2
_geom_bond_distance
_geom_bond_site_symmetry_2
N1 C1 1.50(3) .
N1 H1A 0.9100 .
N1 H1B 0.9100 .
N1 H1C 0.9100 .
C1 H1D 0.9800 .
C1 H1E 0.9800 .
C1 H1F 0.9800 .
I3 Cd1 2.754(2) .
I2 Cd1 2.725(2) .
I1 Cd1 2.8075(19) .
I1 Cd1 2.838(2) 2_556
